data_7220448
loop_
_publ_author_name
'Stefa\'nczyk, O.'
'Majcher, A. M.'
'Rams, M.'
'Nitek, W.'
'Mathoni\`ere, C.'
'Sieklucka, B.'

_publ_section_title
;
 Linking magnetic MII--[MV(CN)8] chains into 2D inorganic--organic hybrid
 materials
;
_journal_issue 24
_journal_name_full CrystEngComm
_journal_page_first 4533
_journal_paper_doi 10.1039/C5CE00414D
_journal_volume 17
_journal_year 2015
_chemical_compound_source 'synthesis as described'
_chemical_formula_moiety 'C50 H74 Co3 N28 O10 W2'
_chemical_formula_sum 'C50 H74 Co3 N28 O10 W2'
_chemical_formula_weight 1771.84
_chemical_name_systematic
catena-((\mu2-pyrazine)-hexakis(\mu2-cyano)-decakis(cyano)-decakis(dimethylformamide)-tri-cobalt(ii)-di-tungsten(v))
_chemical_properties_physical 'Moisture-sensitive, Heat-sensitive, Light-sensitive'
_space_group_IT_number 2
_symmetry_cell_setting triclinic
_symmetry_Int_Tables_number 2
_symmetry_space_group_name_Hall '-P 1'
_symmetry_space_group_name_H-M 'P -1'
_atom_sites_solution_hydrogens geom
_atom_sites_solution_primary direct
_atom_sites_solution_secondary difmap
_audit_creation_date 2014-03-05T18:21:56-00:00
_audit_creation_method 'WinGX routine CIF_UPDATE'
_audit_update_record
;
2015-01-26 deposited with the CCDC.
2015-05-11 downloaded from the CCDC.
;
_cell_angle_alpha 92.084(1)
_cell_angle_beta 103.251(1)
_cell_angle_gamma 103.060(1)
_cell_formula_units_Z 1
_cell_length_a 10.264(1)
_cell_length_b 10.674(1)
_cell_length_c 17.308(1)
_cell_measurement_reflns_used 7789
_cell_measurement_temperature 120(2)
_cell_measurement_theta_max 27.485
_cell_measurement_theta_min 0.998
_cell_measurement_wavelength 0.71073
_cell_volume 1790.2(3)
_computing_cell_refinement 'HKL Scalepack (Otwinowski & Minor 1997)'
_computing_data_collection 'Collect (Bruker AXS BV, 1997-2004)'
_computing_data_reduction 'HKL Denzo and Scalepack (Otwinowski & Minor 1997)'
_computing_structure_refinement 'SHELXL-97 (Sheldrick, 2008)'
_computing_structure_solution 'SIR97 (Altomare et al, 1997)'
_diffrn_ambient_temperature 120(2)
_diffrn_detector 'CCD plate'
_diffrn_detector_area_resol_mean 9
_diffrn_measured_fraction_theta_full 0.992
_diffrn_measured_fraction_theta_max 0.992
_diffrn_measurement_device '95mm CCD camera on \k-goniostat'
_diffrn_measurement_device_type KappaCCD
_diffrn_measurement_method 'CCD rotation images, thick slices'
_diffrn_orient_matrix_type 'by Bruker AXS Collect from scalepack cell'
_diffrn_orient_matrix_UB_11 -0.896735E-1
_diffrn_orient_matrix_UB_12 0.237917E-1
_diffrn_orient_matrix_UB_13 -0.204827E-1
_diffrn_orient_matrix_UB_21 0.467011E-1
_diffrn_orient_matrix_UB_22 0.700675E-1
_diffrn_orient_matrix_UB_23 -0.282405E-1
_diffrn_orient_matrix_UB_31 -0.203036E-1
_diffrn_orient_matrix_UB_32 -0.620869E-1
_diffrn_orient_matrix_UB_33 -0.483433E-1
_diffrn_radiation_monochromator graphite
_diffrn_radiation_probe x-ray
_diffrn_radiation_type MoK\a
_diffrn_radiation_wavelength 0.71069
_diffrn_reflns_av_R_equivalents 0.0242
_diffrn_reflns_av_unetI/netI 0.0316
_diffrn_reflns_limit_h_max 13
_diffrn_reflns_limit_h_min -12
_diffrn_reflns_limit_k_max 12
_diffrn_reflns_limit_k_min -13
_diffrn_reflns_limit_l_max 22
_diffrn_reflns_limit_l_min -22
_diffrn_reflns_number 14278
_diffrn_reflns_reduction_process
;
 Scaled and merged with Sortav
 R.H. Blessing, (1987) Cryst. Rev. 1, 3-58
 R.H. Blessing, (1989) J. Appl. Cryst. 22, 396-397
;
_diffrn_reflns_theta_full 27.48
_diffrn_reflns_theta_max 27.48
_diffrn_reflns_theta_min 3.17
_diffrn_source 'Enraf Nonius FR590'
_exptl_absorpt_coefficient_mu 3.951
_exptl_absorpt_correction_T_max 0.5705
_exptl_absorpt_correction_T_min 0.4635
_exptl_absorpt_correction_type empirical
_exptl_absorpt_process_details scalepack
_exptl_crystal_colour red
_exptl_crystal_density_diffrn 1.644
_exptl_crystal_density_method 'not measured'
_exptl_crystal_description prism
_exptl_crystal_F_000 879
_exptl_crystal_preparation 'Magnetic properties'
_exptl_crystal_size_max 0.23
_exptl_crystal_size_mid 0.2
_exptl_crystal_size_min 0.16
_refine_diff_density_max 1.431
_refine_diff_density_min -1.747
_refine_diff_density_rms 0.112
_refine_ls_extinction_method none
_refine_ls_goodness_of_fit_ref 1.089
_refine_ls_hydrogen_treatment constr
_refine_ls_matrix_type full
_refine_ls_number_parameters 431
_refine_ls_number_reflns 8137
_refine_ls_number_restraints 0
_refine_ls_restrained_S_all 1.089
_refine_ls_R_factor_all 0.0246
_refine_ls_R_factor_gt 0.0229
_refine_ls_shift/su_max 0.001
_refine_ls_shift/su_mean 0
_refine_ls_structure_factor_coef Fsqd
_refine_ls_weighting_details 'calc w=1/[\s^2^(Fo^2^)+(0.0269P)^2^+1.7801P] where P=(Fo^2^+2Fc^2^)/3'
_refine_ls_weighting_scheme calc
_refine_ls_wR_factor_gt 0.0569
_refine_ls_wR_factor_ref 0.0581
_reflns_number_gt 7747
_reflns_number_total 8137
_reflns_threshold_expression >2\s(I)
_cod_data_source_file c5ce00414d2.cif
_cod_data_source_block CopyzW
_cod_depositor_comments 'Adding full bibliography for 7220448--7220450.cif.'
_cod_database_code 7220448

loop_
_symmetry_equiv_pos_as_xyz
'x, y, z'
'-x, -y, -z'

loop_
_atom_site_label
_atom_site_type_symbol
_atom_site_fract_x
_atom_site_fract_y
_atom_site_fract_z
_atom_site_U_iso_or_equiv
_atom_site_adp_type
_atom_site_occupancy
_atom_site_symmetry_multiplicity
_atom_site_calc_flag
_atom_site_refinement_flags
W1 W 0.195683(9) 0.146141(8) 0.236877(5) 0.01126(4) Uani 1 1 d .
Co2 Co 0.5 0 0.5 0.02008(11) Uani 1 2 d S
Co3 Co 0.21954(3) 0.22408(3) -0.064856(18) 0.01209(7) Uani 1 1 d .
C2 C 0.2224(2) 0.1654(2) 0.11689(14) 0.0141(4) Uani 1 1 d .
O4 O 0.18482(19) 0.29463(17) -0.17952(10) 0.0183(4) Uani 1 1 d .
C6 C 0.2156(3) 0.2933(2) 0.33208(14) 0.0173(5) Uani 1 1 d .
O5 O 0.06927(19) 0.31700(18) -0.04982(11) 0.0197(4) Uani 1 1 d .
N6 N 0.2268(3) 0.3693(2) 0.38314(14) 0.0266(5) Uani 1 1 d .
O3 O 0.35992(19) 0.13185(18) -0.09460(11) 0.0210(4) Uani 1 1 d .
C1 C 0.3228(3) 0.0994(2) 0.34471(14) 0.0167(5) Uani 1 1 d .
N41 N 0.0296(3) 0.3716(2) -0.26908(14) 0.0235(5) Uani 1 1 d .
N4 N -0.0111(3) 0.3343(3) 0.16731(15) 0.0324(6) Uani 1 1 d .
N9 N 0.3870(2) 0.3940(2) -0.02450(12) 0.0149(4) Uani 1 1 d .
N2 N 0.2364(2) 0.1760(2) 0.05310(12) 0.0162(4) Uani 1 1 d .
N31 N 0.3771(2) -0.0243(2) -0.18146(15) 0.0252(5) Uani 1 1 d .
O1 O 0.3233(2) -0.1273(2) 0.51820(13) 0.0333(5) Uani 1 1 d .
N51 N -0.1463(2) 0.3091(3) -0.03729(15) 0.0259(5) Uani 1 1 d .
C23 C 0.5871(3) -0.4597(3) 0.41445(18) 0.0305(6) Uani 1 1 d .
H23C H 0.6228 -0.4509 0.4725 0.046 Uiso 1 1 calc R
H23A H 0.6581 -0.4762 0.3887 0.046 Uiso 1 1 calc R
H23B H 0.5053 -0.532 0.3991 0.046 Uiso 1 1 calc R
C41 C 0.0634(3) 0.2913(2) -0.21615(15) 0.0192(5) Uani 1 1 d .
H41 H -0.0088 0.227 -0.2051 0.023 Uiso 1 1 calc R
N5 N -0.0301(3) 0.0044(3) 0.33485(15) 0.0308(6) Uani 1 1 d .
O2 O 0.5248(3) -0.1421(2) 0.42331(13) 0.0355(5) Uani 1 1 d .
N7 N 0.4957(2) 0.3477(2) 0.24245(14) 0.0246(5) Uani 1 1 d .
N3 N -0.0655(2) -0.0548(2) 0.11130(13) 0.0171(4) Uani 1 1 d .
N21 N 0.5500(3) -0.3405(3) 0.38909(15) 0.0288(5) Uani 1 1 d .
N1 N 0.3861(2) 0.0692(2) 0.40166(13) 0.0216(5) Uani 1 1 d .
C3 C 0.0223(2) 0.0187(2) 0.15371(14) 0.0134(4) Uani 1 1 d .
N8 N 0.2965(3) -0.1183(2) 0.19829(14) 0.0248(5) Uani 1 1 d .
N11 N 0.0957(3) -0.2039(3) 0.51118(15) 0.0309(6) Uani 1 1 d .
C32 C 0.4588(4) -0.0829(3) -0.1196(2) 0.0342(7) Uani 1 1 d .
H32C H 0.5567 -0.0523 -0.1186 0.051 Uiso 1 1 calc R
H32B H 0.431 -0.1771 -0.1307 0.051 Uiso 1 1 calc R
H32A H 0.4437 -0.0587 -0.0677 0.051 Uiso 1 1 calc R
C51 C -0.0341(3) 0.2669(3) -0.02505(16) 0.0217(5) Uani 1 1 d .
H51 H -0.0308 0.1938 0.0044 0.026 Uiso 1 1 calc R
C7 C 0.3928(3) 0.2774(2) 0.24199(14) 0.0176(5) Uani 1 1 d .
C33 C 0.3490(4) -0.0788(4) -0.2641(2) 0.0414(9) Uani 1 1 d .
H33C H 0.2854 -0.0364 -0.2986 0.062 Uiso 1 1 calc R
H33A H 0.3074 -0.1717 -0.2681 0.062 Uiso 1 1 calc R
H33B H 0.4355 -0.0648 -0.2812 0.062 Uiso 1 1 calc R
C21 C 0.5538(3) -0.2449(3) 0.44114(18) 0.0274(6) Uani 1 1 d .
H21 H 0.5808 -0.2564 0.4962 0.033 Uiso 1 1 calc R
C10 C 0.4462(3) 0.4313(3) 0.05234(16) 0.0236(6) Uani 1 1 d .
H10 H 0.4104 0.3846 0.0916 0.028 Uiso 1 1 calc R
C9 C 0.4413(3) 0.4636(3) -0.07664(16) 0.0245(6) Uani 1 1 d .
H9 H 0.4021 0.4407 -0.132 0.029 Uiso 1 1 calc R
C13 C -0.0469(4) -0.1960(4) 0.4807(2) 0.0370(7) Uani 1 1 d .
H13A H -0.0869 -0.1809 0.5254 0.055 Uiso 1 1 calc R
H13C H -0.1004 -0.2772 0.4494 0.055 Uiso 1 1 calc R
H13B H -0.0492 -0.1246 0.4468 0.055 Uiso 1 1 calc R
C43 C -0.1137(3) 0.3634(3) -0.3085(2) 0.0344(7) Uani 1 1 d .
H43C H -0.1734 0.2923 -0.2894 0.052 Uiso 1 1 calc R
H43A H -0.1272 0.3476 -0.3662 0.052 Uiso 1 1 calc R
H43B H -0.1372 0.4447 -0.2964 0.052 Uiso 1 1 calc R
C5 C 0.0487(3) 0.0540(3) 0.30118(15) 0.0196(5) Uani 1 1 d .
C52 C -0.1630(3) 0.4176(3) -0.0845(2) 0.0344(7) Uani 1 1 d .
H52A H -0.0815 0.4469 -0.1056 0.052 Uiso 1 1 calc R
H52C H -0.1736 0.4886 -0.0507 0.052 Uiso 1 1 calc R
H52B H -0.2451 0.3902 -0.1288 0.052 Uiso 1 1 calc R
C31 C 0.3333(3) 0.0766(3) -0.16356(16) 0.0232(5) Uani 1 1 d .
H31 H 0.2777 0.1101 -0.2055 0.028 Uiso 1 1 calc R
C8 C 0.2638(3) -0.0251(2) 0.21160(14) 0.0164(5) Uani 1 1 d .
C11 C 0.2008(3) -0.1221(3) 0.49419(17) 0.0272(6) Uani 1 1 d .
H11 H 0.1817 -0.0554 0.4617 0.033 Uiso 1 1 calc R
C4 C 0.0628(3) 0.2707(2) 0.19153(15) 0.0191(5) Uani 1 1 d .
C53 C -0.2616(3) 0.2487(4) -0.0046(2) 0.0432(9) Uani 1 1 d .
H53C H -0.2418 0.1729 0.0217 0.065 Uiso 1 1 calc R
H53A H -0.3455 0.2218 -0.0477 0.065 Uiso 1 1 calc R
H53B H -0.275 0.3107 0.0343 0.065 Uiso 1 1 calc R
C22 C 0.5053(5) -0.3316(4) 0.3041(2) 0.0538(11) Uani 1 1 d .
H22A H 0.4689 -0.2545 0.2952 0.081 Uiso 1 1 calc R
H22B H 0.4329 -0.4086 0.2799 0.081 Uiso 1 1 calc R
H22C H 0.5837 -0.3255 0.2799 0.081 Uiso 1 1 calc R
C42 C 0.1333(4) 0.4780(3) -0.2861(2) 0.0365(7) Uani 1 1 d .
H42A H 0.2254 0.4712 -0.2578 0.055 Uiso 1 1 calc R
H42C H 0.1175 0.5604 -0.2684 0.055 Uiso 1 1 calc R
H42B H 0.1265 0.474 -0.3436 0.055 Uiso 1 1 calc R
C12 C 0.1182(5) -0.3048(4) 0.5627(3) 0.0522(10) Uani 1 1 d .
H12A H 0.2175 -0.2967 0.5824 0.078 Uiso 1 1 calc R
H12B H 0.0753 -0.3894 0.5327 0.078 Uiso 1 1 calc R
H12C H 0.0772 -0.2967 0.608 0.078 Uiso 1 1 calc R

loop_
_atom_site_aniso_label
_atom_site_aniso_U_11
_atom_site_aniso_U_22
_atom_site_aniso_U_33
_atom_site_aniso_U_23
_atom_site_aniso_U_13
_atom_site_aniso_U_12
W1 0.01167(6) 0.01154(6) 0.00823(6) 0.00164(3) -0.00050(4) 0.00093(4)
Co2 0.0265(3) 0.0218(2) 0.0107(2) -0.00067(18) -0.00373(19) 0.0121(2)
Co3 0.01146(15) 0.01249(15) 0.00989(15) 0.00121(11) 0.00100(11) -0.00045(11)
C2 0.0138(11) 0.0141(11) 0.0113(11) 0.0022(8) 0.0000(8) 0.0001(8)
O4 0.0191(9) 0.0198(9) 0.0136(8) 0.0053(7) 0.0013(7) 0.0016(7)
C6 0.0204(12) 0.0172(12) 0.0127(11) 0.0013(9) 0.0005(9) 0.0052(9)
O5 0.0175(9) 0.0207(9) 0.0217(9) 0.0020(7) 0.0061(7) 0.0051(7)
N6 0.0348(14) 0.0263(12) 0.0175(11) -0.0005(9) 0.0015(10) 0.0103(10)
O3 0.0165(9) 0.0246(10) 0.0202(9) -0.0034(7) 0.0016(7) 0.0051(7)
C1 0.0192(12) 0.0163(11) 0.0125(11) 0.0011(9) 0.0010(9) 0.0030(9)
N41 0.0307(13) 0.0210(11) 0.0205(11) 0.0070(9) 0.0048(10) 0.0101(10)
N4 0.0401(15) 0.0350(14) 0.0232(12) 0.0005(10) -0.0001(11) 0.0196(12)
N9 0.0143(9) 0.0135(9) 0.0150(10) 0.0013(7) 0.0028(8) 0.0005(7)
N2 0.0140(10) 0.0142(10) 0.0161(10) 0.0018(8) -0.0002(8) -0.0015(8)
N31 0.0195(11) 0.0301(13) 0.0257(12) -0.0060(10) 0.0034(9) 0.0085(9)
O1 0.0341(12) 0.0338(12) 0.0289(11) 0.0102(9) -0.0016(9) 0.0101(9)
N51 0.0190(11) 0.0346(13) 0.0218(12) -0.0078(10) 0.0064(9) 0.0016(10)
C23 0.0362(17) 0.0256(15) 0.0242(14) -0.0006(11) 0.0042(12) -0.0003(12)
C41 0.0225(13) 0.0173(12) 0.0154(12) 0.0041(9) 0.0029(10) 0.0016(10)
N5 0.0228(12) 0.0445(15) 0.0222(12) 0.0092(11) 0.0042(10) 0.0025(11)
O2 0.0560(15) 0.0338(12) 0.0206(10) -0.0019(9) 0.0031(10) 0.0254(11)
N7 0.0239(12) 0.0243(12) 0.0207(11) -0.0042(9) 0.0060(9) -0.0039(9)
N3 0.0162(10) 0.0168(10) 0.0166(10) 0.0036(8) 0.0032(8) 0.0007(8)
N21 0.0325(14) 0.0313(13) 0.0206(12) -0.0054(10) 0.0028(10) 0.0085(11)
N1 0.0257(12) 0.0230(11) 0.0146(10) 0.0003(8) -0.0013(9) 0.0092(9)
C3 0.0132(11) 0.0136(11) 0.0105(10) 0.0028(8) 0.0000(8) 0.0003(9)
N8 0.0297(13) 0.0212(12) 0.0211(11) 0.0013(9) -0.0001(9) 0.0074(10)
N11 0.0365(14) 0.0289(13) 0.0240(12) 0.0088(10) 0.0035(11) 0.0042(11)
C32 0.0400(18) 0.0374(17) 0.0357(17) 0.0087(13) 0.0168(14) 0.0220(14)
C51 0.0193(13) 0.0277(14) 0.0167(12) -0.0008(10) 0.0032(10) 0.0045(10)
C7 0.0189(12) 0.0196(12) 0.0111(11) -0.0011(9) 0.0010(9) 0.0010(10)
C33 0.0369(18) 0.055(2) 0.0306(17) -0.0186(15) -0.0013(14) 0.0215(16)
C21 0.0303(15) 0.0297(15) 0.0224(14) -0.0003(11) 0.0039(11) 0.0107(12)
C10 0.0241(14) 0.0247(14) 0.0146(12) 0.0027(10) 0.0040(10) -0.0084(11)
C9 0.0259(14) 0.0264(14) 0.0122(11) 0.0009(10) 0.0017(10) -0.0089(11)
C13 0.0355(18) 0.0436(19) 0.0304(16) 0.0122(14) 0.0096(14) 0.0036(14)
C43 0.0351(17) 0.0392(18) 0.0286(16) 0.0110(13) -0.0027(13) 0.0177(14)
C5 0.0151(12) 0.0265(13) 0.0138(11) 0.0039(10) 0.0014(9) 0.0002(10)
C52 0.0276(15) 0.0282(16) 0.0456(19) -0.0065(13) 0.0001(13) 0.0135(12)
C31 0.0171(12) 0.0315(15) 0.0199(13) -0.0020(11) 0.0010(10) 0.0077(11)
C8 0.0183(12) 0.0166(12) 0.0123(11) 0.0022(9) -0.0002(9) 0.0040(9)
C11 0.0353(16) 0.0257(14) 0.0197(13) 0.0059(11) 0.0028(11) 0.0088(12)
C4 0.0239(13) 0.0188(12) 0.0130(11) 0.0012(9) -0.0015(9) 0.0079(10)
C53 0.0197(15) 0.068(2) 0.0409(19) -0.0052(17) 0.0126(14) 0.0049(15)
C22 0.090(3) 0.049(2) 0.0283(18) 0.0012(16) 0.0023(19) 0.042(2)
C42 0.047(2) 0.0309(16) 0.0397(18) 0.0219(14) 0.0205(15) 0.0125(14)
C12 0.056(2) 0.040(2) 0.053(2) 0.0262(18) 0.0025(19) 0.0031(17)

loop_
_atom_type_symbol
_atom_type_description
_atom_type_scat_dispersion_real
_atom_type_scat_dispersion_imag
_atom_type_scat_source
C C 0.0033 0.0016 'International Tables Vol C Tables 4.2.6.8 and 6.1.1.4'
H H 0 0 'International Tables Vol C Tables 4.2.6.8 and 6.1.1.4'
N N 0.0061 0.0033 'International Tables Vol C Tables 4.2.6.8 and 6.1.1.4'
O O 0.0106 0.006 'International Tables Vol C Tables 4.2.6.8 and 6.1.1.4'
Co Co 0.3494 0.9721 'International Tables Vol C Tables 4.2.6.8 and 6.1.1.4'
W W -0.849 6.8722 'International Tables Vol C Tables 4.2.6.8 and 6.1.1.4'

loop_
_geom_angle_atom_site_label_1
_geom_angle_atom_site_label_2
_geom_angle_atom_site_label_3
_geom_angle
_geom_angle_site_symmetry_1
_geom_angle_site_symmetry_3
C4 W1 C5 89.74(11) . .
C4 W1 C1 143.30(9) . .
C5 W1 C1 76.14(10) . .
C4 W1 C3 76.06(10) . .
C5 W1 C3 70.98(9) . .
C1 W1 C3 127.84(9) . .
C4 W1 C8 145.76(9) . .
C5 W1 C8 95.93(10) . .
C1 W1 C8 70.35(9) . .
C3 W1 C8 74.04(10) . .
C4 W1 C7 98.80(11) . .
C5 W1 C7 147.49(9) . .
C1 W1 C7 78.48(10) . .
C3 W1 C7 141.51(9) . .
C8 W1 C7 94.33(10) . .
C4 W1 C2 77.43(9) . .
C5 W1 C2 141.60(9) . .
C1 W1 C2 133.01(9) . .
C3 W1 C2 70.83(9) . .
C8 W1 C2 77.31(9) . .
C7 W1 C2 70.83(9) . .
C4 W1 C6 71.92(10) . .
C5 W1 C6 76.79(10) . .
C1 W1 C6 71.92(9) . .
C3 W1 C6 134.09(10) . .
C8 W1 C6 142.22(9) . .
C7 W1 C6 76.25(10) . .
C2 W1 C6 130.27(9) . .
O2 Co2 O2 180 2_656 .
O2 Co2 N1 91.10(9) 2_656 .
O2 Co2 N1 88.90(9) . .
O2 Co2 N1 88.90(9) 2_656 2_656
O2 Co2 N1 91.10(9) . 2_656
N1 Co2 N1 180.00(9) . 2_656
O2 Co2 O1 90.26(10) 2_656 .
O2 Co2 O1 89.74(10) . .
N1 Co2 O1 92.48(9) . .
N1 Co2 O1 87.52(9) 2_656 .
O2 Co2 O1 89.74(10) 2_656 2_656
O2 Co2 O1 90.26(10) . 2_656
N1 Co2 O1 87.52(9) . 2_656
N1 Co2 O1 92.48(9) 2_656 2_656
O1 Co2 O1 180 . 2_656
O3 Co3 O5 172.99(8) . .
O3 Co3 N2 99.03(8) . .
O5 Co3 N2 87.63(8) . .
O3 Co3 N3 87.80(9) . 2
O5 Co3 N3 89.75(9) . 2
N2 Co3 N3 92.70(8) . 2
O3 Co3 O4 90.01(8) . .
O5 Co3 O4 83.41(7) . .
N2 Co3 O4 170.73(8) . .
N3 Co3 O4 89.64(8) 2 .
O3 Co3 N9 88.03(8) . .
O5 Co3 N9 94.10(8) . .
N2 Co3 N9 90.42(8) . .
N3 Co3 N9 175.13(8) 2 .
O4 Co3 N9 87.86(8) . .
N2 C2 W1 179.8(2) . .
C41 O4 Co3 118.65(16) . .
N6 C6 W1 178.8(2) . .
C51 O5 Co3 124.69(18) . .
C31 O3 Co3 118.64(17) . .
N1 C1 W1 176.9(2) . .
C41 N41 C43 121.2(3) . .
C41 N41 C42 121.4(3) . .
C43 N41 C42 117.2(3) . .
C9 N9 C10 116.3(2) . .
C9 N9 Co3 120.60(17) . .
C10 N9 Co3 123.05(17) . .
C2 N2 Co3 164.0(2) . .
C31 N31 C32 120.6(2) . .
C31 N31 C33 121.2(3) . .
C32 N31 C33 118.1(3) . .
C11 O1 Co2 127.9(2) . .
C51 N51 C53 121.1(3) . .
C51 N51 C52 122.0(3) . .
C53 N51 C52 116.9(3) . .
O4 C41 N41 124.1(2) . .
C21 O2 Co2 126.8(2) . .
C3 N3 Co3 161.7(2) . 2
C21 N21 C22 120.7(3) . .
C21 N21 C23 121.9(3) . .
C22 N21 C23 117.4(2) . .
C1 N1 Co2 175.3(2) . .
N3 C3 W1 175.7(2) . .
C11 N11 C12 120.8(3) . .
C11 N11 C13 122.3(3) . .
C12 N11 C13 116.9(3) . .
O5 C51 N51 123.9(3) . .
N7 C7 W1 178.0(2) . .
O2 C21 N21 124.7(3) . .
N9 C10 C9 122.0(2) . 2_665
N9 C9 C10 121.8(2) . 2_665
N5 C5 W1 179.5(3) . .
O3 C31 N31 124.3(3) . .
N8 C8 W1 178.1(2) . .
O1 C11 N11 123.9(3) . .
N4 C4 W1 178.1(3) . .

loop_
_geom_bond_atom_site_label_1
_geom_bond_atom_site_label_2
_geom_bond_distance
_geom_bond_site_symmetry_2
W1 C4 2.156(3) .
W1 C5 2.159(3) .
W1 C1 2.163(3) .
W1 C3 2.163(2) .
W1 C8 2.164(3) .
W1 C7 2.166(3) .
W1 C2 2.167(2) .
W1 C6 2.177(3) .
Co2 O2 2.076(2) 2_656
Co2 O2 2.076(2) .
Co2 N1 2.093(2) .
Co2 N1 2.093(2) 2_656
Co2 O1 2.101(2) .
Co2 O1 2.101(2) 2_656
Co3 O3 2.063(2) .
Co3 O5 2.070(2) .
Co3 N2 2.101(2) .
Co3 N3 2.105(2) 2
Co3 O4 2.1304(18) .
Co3 N9 2.164(2) .
C2 N2 1.152(3) .
O4 C41 1.254(3) .
C6 N6 1.145(3) .
O5 C51 1.251(3) .
O3 C31 1.254(3) .
C1 N1 1.149(4) .
N41 C41 1.318(3) .
N41 C43 1.454(4) .
N41 C42 1.460(4) .
N4 C4 1.148(4) .
N9 C9 1.330(3) .
N9 C10 1.334(3) .
N31 C31 1.310(4) .
N31 C32 1.454(4) .
N31 C33 1.464(4) .
O1 C11 1.245(4) .
N51 C51 1.305(4) .
N51 C53 1.458(4) .
N51 C52 1.460(4) .
C23 N21 1.463(4) .
N5 C5 1.148(4) .
O2 C21 1.232(4) .
N7 C7 1.147(4) .
N3 C3 1.140(3) .
N3 Co3 2.105(2) 2
N21 C21 1.325(4) .
N21 C22 1.450(4) .
N8 C8 1.150(4) .
N11 C11 1.324(4) .
N11 C12 1.449(4) .
N11 C13 1.460(4) .
C10 C9 1.387(4) 2_665
C9 C10 1.387(4) 2_665
